data_2006710
loop_
_publ_author_name
'Jayanta Kumar Ray'
'Tapan Kumar Mahato'
'Kandasamy Chinnakali'
'Hoong-Kun Fun'

_publ_section_title
;
 <i>N</i>-Acetoylphenylhydrazone
;
_journal_issue 11
_journal_name_full 'Acta Crystallographica Section C'
_journal_page_first 1621
_journal_page_last 1622
_journal_paper_doi 10.1107/S0108270197009402
_journal_volume 53
_journal_year 1997
_chemical_formula_sum 'C8 H10 N2 O'
_chemical_formula_weight 150.18
_chemical_melting_point .124E-122
_chemical_name_systematic
;
N-Acetoylphenylhydrazone
;
_space_group_IT_number 61
_symmetry_cell_setting orthorhombic
_symmetry_space_group_name_Hall '-P 2ac 2ab'
_symmetry_space_group_name_H-M 'P b c a'
_audit_creation_method SHELXL
_cell_angle_alpha 90.00
_cell_angle_beta 90.00
_cell_angle_gamma 90.00
_cell_formula_units_Z 8
_cell_length_a 8.8360(10)
_cell_length_b 10.0650(10)
_cell_length_c 19.071(5)
_cell_measurement_reflns_used 40
_cell_measurement_temperature 293(2)
_cell_measurement_theta_max 12.42
_cell_measurement_theta_min 5.49
_cell_volume 1696.1(5)
_diffrn_ambient_temperature 293(2)
_diffrn_measurement_device 'Siemens P4 diffractometer'
_diffrn_measurement_method '\q/2\q scans'
_diffrn_radiation_monochromator graphite
_diffrn_radiation_source 'fine-focus sealed tube'
_diffrn_radiation_type MoK\a
_diffrn_radiation_wavelength 0.71073
_diffrn_reflns_av_R_equivalents 0.0153
_diffrn_reflns_av_sigmaI/netI 0.0240
_diffrn_reflns_limit_h_max 11
_diffrn_reflns_limit_h_min -1
_diffrn_reflns_limit_k_max 13
_diffrn_reflns_limit_k_min -1
_diffrn_reflns_limit_l_max 24
_diffrn_reflns_limit_l_min -1
_diffrn_reflns_number 2565
_diffrn_reflns_theta_max 27.50
_diffrn_reflns_theta_min 2.14
_diffrn_standards_decay_% <3
_diffrn_standards_interval_count 97
_diffrn_standards_number 3
_exptl_absorpt_coefficient_mu 0.080
_exptl_absorpt_correction_type none
_exptl_crystal_colour colourless
_exptl_crystal_density_diffrn 1.176
_exptl_crystal_density_meas ?
_exptl_crystal_description 'thin elongated slab'
_exptl_crystal_F_000 640
_exptl_crystal_size_max 0.90
_exptl_crystal_size_mid 0.58
_exptl_crystal_size_min 0.22
_refine_diff_density_max 0.20
_refine_diff_density_min -0.18
_refine_ls_extinction_coef 0.015(3)
_refine_ls_extinction_method SHELXL
_refine_ls_goodness_of_fit_all 0.987
_refine_ls_goodness_of_fit_obs 1.100
_refine_ls_hydrogen_treatment refall
_refine_ls_matrix_type full
_refine_ls_number_parameters 141
_refine_ls_number_reflns 1949
_refine_ls_number_restraints 0
_refine_ls_restrained_S_all 0.987
_refine_ls_restrained_S_obs 1.100
_refine_ls_R_factor_all 0.0624
_refine_ls_R_factor_obs .0477
_refine_ls_shift/esd_max 0.000
_refine_ls_shift/esd_mean 0.000
_refine_ls_structure_factor_coef Fsqd
_refine_ls_weighting_details 'w = 1/[\s^2^(Fo^2^)+(0.0943P)^2^] where P=(Fo^2^+2Fc^2^)/3'
_refine_ls_weighting_scheme calc
_refine_ls_wR_factor_all 0.1409
_refine_ls_wR_factor_obs .1308
_reflns_number_observed 1390
_reflns_number_total 1949
_reflns_observed_criterion >2sigma(I)
_cod_data_source_file mu1336.cif
_cod_data_source_block I
_cod_depositor_comments
;
The following automatic conversions were performed:

'_exptl_crystal_density_meas' value 'not measured' was changed to '?'
- the value is perceived as not measured.

Automatic conversion script
Id: cif_fix_values 3008 2015-01-20 13:52:24Z robertas 

The following automatic conversions were performed:

'_refine_ls_weighting_scheme' value 'calc w =
1/[\s^2^(Fo^2^)+(0.0943P)^2^] where P=(Fo^2^+2Fc^2^)/3' was changed
to 'calc'. New tag '_refine_ls_weighting_details' was created. The
value of the new tag was set to 'w = 1/[\s^2^(Fo^2^)+(0.0943P)^2^]
where P=(Fo^2^+2Fc^2^)/3'.

Automatic conversion script
Id: cif_fix_values 3143 2015-03-26 13:38:13Z robertas 
;
_cod_database_code 2006710

loop_
_symmetry_equiv_pos_as_xyz
'x, y, z'
'-x+1/2, -y, z+1/2'
'-x, y+1/2, -z+1/2'
'x+1/2, -y+1/2, -z'
'-x, -y, -z'
'x-1/2, y, -z-1/2'
'x, -y-1/2, z-1/2'
'-x-1/2, y-1/2, z'

loop_
_atom_site_aniso_label
_atom_site_aniso_U_11
_atom_site_aniso_U_22
_atom_site_aniso_U_33
_atom_site_aniso_U_12
_atom_site_aniso_U_13
_atom_site_aniso_U_23
O .0526(5) .0526(5) .0800(6) .0044(4) -.0033(4) -.0057(4)
N1 .0491(6) .0602(6) .0737(7) -.0078(5) .0024(5) .0034(5)
N2 .0606(6) .0478(6) .0753(7) -.0009(5) -.0065(5) .0023(5)
C1 .0810(9) .0485(7) .0652(8) -.0054(7) -.0019(7) -.0007(6)
C2 .0998(12) .0655(9) .0725(9) .0025(8) .0014(8) -.0111(7)
C3 .0951(12) .0971(13) .0605(8) -.0064(10) .0036(8) -.0098(8)
C4 .0917(11) .0914(12) .0605(8) -.0207(10) -.0056(8) .0138(8)
C5 .0835(10) .0541(7) .0676(8) -.0087(7) -.0125(7) .0095(7)
C6 .0580(7) .0470(6) .0589(7) -.0054(5) -.0134(6) .0016(5)
C7 .0513(7) .0495(6) .0655(7) .0072(5) .0098(5) -.0056(5)
C8 .0877(12) .0874(12) .0811(11) .0008(11) .0157(10) .0186(9)

loop_
_atom_site_label
_atom_site_fract_x
_atom_site_fract_y
_atom_site_fract_z
_atom_site_U_iso_or_equiv
_atom_site_thermal_displace_type
_atom_site_calc_flag
_atom_site_refinement_flags
_atom_site_occupancy
_atom_site_disorder_group
_atom_site_type_symbol
O .06163(9) .33992(8) .03054(5) .0617(3) Uani d . 1 . O
N1 -.16216(13) .30075(12) -.02055(6) .0610(3) Uani d . 1 . N
N2 -.13597(13) .38600(12) -.07718(6) .0612(3) Uani d . 1 . N
C1 -.0009(2) .20528(13) -.13648(8) .0649(4) Uani d . 1 . C
C2 .0928(2) .1637(2) -.18975(9) .0793(5) Uani d . 1 . C
C3 .1523(2) .2531(2) -.23704(8) .0842(5) Uani d . 1 . C
C4 .1185(2) .3849(2) -.22983(8) .0812(5) Uani d . 1 . C
C5 .0255(2) .4292(2) -.17593(8) .0684(4) Uani d . 1 . C
C6 -.03568(14) .33947(12) -.12858(7) .0546(3) Uani d . 1 . C
C7 -.05939(14) .27894(12) .02907(7) .0554(3) Uani d . 1 . C
C8 -.0992(3) .1753(2) .08214(11) .0854(5) Uani d . 1 . C
H1 -.0530(18) .1456(18) -.1063(8) .070(4) Uiso d . 1 . H
H2 .114(2) .069(2) -.1962(9) .098(6) Uiso d . 1 . H
H3 .225(3) .223(2) -.2765(9) .104(6) Uiso d . 1 . H
H4 .156(2) .450(2) -.2608(9) .101(6) Uiso d . 1 . H
H5 -.0017(16) .5183(18) -.1687(8) .075(4) Uiso d . 1 . H
H8A -.018(3) .123(3) .0817(17) .152(11) Uiso d . 1 . H
H8B -.190(3) .134(2) .0684(12) .131(8) Uiso d . 1 . H
H8C -.107(4) .227(4) .1236(16) .172(12) Uiso d . 1 . H
H1N1 -.244(2) .2609(14) -.0223(7) .059(4) Uiso d . 1 . H
H1N2 -.1097(16) .4600(17) -.0626(8) .069(4) Uiso d . 1 . H

loop_
_atom_type_symbol
_atom_type_description
_atom_type_scat_dispersion_real
_atom_type_scat_dispersion_imag
_atom_type_scat_source
C C 0.0033 0.0016 'International Tables Vol C Tables 4.2.6.8 and 6.1.1.4'
H H 0.0000 0.0000 'International Tables Vol C Tables 4.2.6.8 and 6.1.1.4'
N N 0.0061 0.0033 'International Tables Vol C Tables 4.2.6.8 and 6.1.1.4'
O O 0.0106 0.0060 'International Tables Vol C Tables 4.2.6.8 and 6.1.1.4'

loop_
_geom_angle_atom_site_label_1
_geom_angle_atom_site_label_2
_geom_angle_atom_site_label_3
_geom_angle
_geom_angle_publ_flag
C7 N1 N2 122.53(11) yes
N1 N2 C6 116.07(10) yes
C2 C1 C6 120.50(14) ?
C1 C2 C3 120.9(2) ?
C4 C3 C2 119.0(2) ?
C3 C4 C5 121.0(2) ?
C6 C5 C4 120.19(15) ?
C5 C6 C1 118.35(14) ?
C5 C6 N2 118.95(12) yes
C1 C6 N2 122.61(12) yes
O C7 N1 121.75(12) yes
O C7 C8 122.39(14) yes
N1 C7 C8 115.86(14) yes

loop_
_geom_bond_atom_site_label_1
_geom_bond_atom_site_label_2
_geom_bond_site_symmetry_2
_geom_bond_distance
_geom_bond_publ_flag
O C7 . 1.2333(15) yes
N1 C7 . 1.330(2) yes
N1 N2 . 1.399(2) yes
N2 C6 . 1.402(2) yes
C1 C2 . 1.376(2) ?
C1 C6 . 1.393(2) ?
C2 C3 . 1.378(3) ?
C3 C4 . 1.366(3) ?
C4 C5 . 1.389(3) ?
C5 C6 . 1.387(2) ?
C7 C8 . 1.496(2) ?

loop_
_geom_hbond_atom_site_label_D
_geom_hbond_atom_site_label_H
_geom_hbond_atom_site_label_A
_geom_hbond_site_symmetry_A
_geom_hbond_distance_DH
_geom_hbond_distance_HA
_geom_hbond_distance_DA
_geom_hbond_angle_DHA
N1 H1N1 O 4_455 0.83(2) 2.00(2) 2.8280(10) 177.0(10)
N2 H1N2 O 5_565 0.83(2) 2.15(2) 2.9720(10) 174(2)

loop_
_cod_related_entry_id
_cod_related_entry_database
_cod_related_entry_code
1 ChemSpider 7951
